data_4028591
loop_
_publ_author_name
'Stephen Hanessian'
'Jernej Wagger'
'Bradley L. Merner'
'Robert D. Giacometti'
'Michael E. \/Ostergaard'
'Eric E. Swayze'
'Punit P. Seth'

_publ_section_title
;
 A constrained Tricyclic Nucleic Acid Analogue of \a-l-LNA: Investigating
 the Effects of Dual Conformational Restriction on Duplex Thermal
 Stability
;
_journal_name_full 'Journal of Organic Chemistry'
_journal_page_first 9064
_journal_page_last 9075
_journal_paper_doi 10.1021/jo401170y
_journal_volume 78
_journal_year 2013
_chemical_absolute_configuration rmad
_chemical_compound_source 'Synthesized by the authors. See text'
_chemical_formula_moiety 'C14 H18 N2 O6'
_chemical_formula_sum 'C14 H18 N2 O6'
_chemical_formula_weight 310.30
_chemical_name_systematic
; 
 ? 
;
_space_group_IT_number 19
_symmetry_cell_setting orthorhombic
_symmetry_space_group_name_Hall 'P 2ac 2ab'
_symmetry_space_group_name_H-M 'P 21 21 21'
_atom_sites_solution_hydrogens geom
_atom_sites_solution_primary direct
_atom_sites_solution_secondary difmap
_audit_creation_method SHELXL-97
_cell_angle_alpha 90
_cell_angle_beta 90
_cell_angle_gamma 90
_cell_formula_units_Z 4
_cell_length_a 6.4711(4)
_cell_length_b 9.5163(6)
_cell_length_c 27.7291(17)
_cell_measurement_reflns_used 24767
_cell_measurement_temperature 150
_cell_measurement_theta_max 68.97
_cell_measurement_theta_min 3.19
_cell_volume 1707.58(18)
_computing_cell_refinement 'SAINT V7.60A(Bruker AXS, 2008)'
_computing_data_collection 'APEX2  (Bruker AXS, 2009)'
_computing_data_reduction 'SAINT V7.60A(Bruker AXS, 2008)'
_computing_molecular_graphics 'SHELXTL v6.12 (Bruker AXS, 2001)'
_computing_publication_material 'UdMX (Maris, 2004)'
_computing_structure_refinement 'SHELXL97 (Sheldrick, 2008)'
_computing_structure_solution 'SHELXS97 (Sheldrick, 2008)'
_diffrn_ambient_temperature 150
_diffrn_detector_area_resol_mean 8.3
_diffrn_measured_fraction_theta_full 0.998
_diffrn_measured_fraction_theta_max 0.998
_diffrn_measurement_device_type 'Bruker Microstar'
_diffrn_measurement_method \w
_diffrn_radiation_monochromator 'Helios optics'
_diffrn_radiation_source 'Rotating Anode'
_diffrn_radiation_type CuK\a
_diffrn_radiation_wavelength 1.54178
_diffrn_reflns_av_R_equivalents 0.045
_diffrn_reflns_av_sigmaI/netI 0.0249
_diffrn_reflns_limit_h_max 7
_diffrn_reflns_limit_h_min -7
_diffrn_reflns_limit_k_max 11
_diffrn_reflns_limit_k_min -11
_diffrn_reflns_limit_l_max 24
_diffrn_reflns_limit_l_min -33
_diffrn_reflns_number 34006
_diffrn_reflns_theta_full 69.25
_diffrn_reflns_theta_max 69.25
_diffrn_reflns_theta_min 4.91
_exptl_absorpt_coefficient_mu 0.806
_exptl_absorpt_correction_T_max 0.9920
_exptl_absorpt_correction_T_min 0.5753
_exptl_absorpt_correction_type multi-scan
_exptl_absorpt_process_details 'Sadabs (Sheldrick, 2004)'
_exptl_crystal_colour Colorless
_exptl_crystal_density_diffrn 1.207
_exptl_crystal_description needle
_exptl_crystal_F_000 656
_exptl_crystal_size_max 0.29
_exptl_crystal_size_mid 0.05
_exptl_crystal_size_min 0.01
_platon_squeeze_details
;
The crystal structure has been squeezed out with PLATON to remove high 
disordered methanol contribution from its solvate structure. 
PLATON found a total of 355.8 A^3 solvent accessible void volume with 
contribution from 86 electrons per cell. More precisely, there are four 
voids of 87 A^3 with 22 electrons contribution estimated to contain 
ethyl acetate used as crystallization solvent.
Considering the solvent the physical data should be:
Formula moiety: 'C14 H18 N2 O6, C H4 O'
Density: 1.332 g cm-3
Absorption coefficient: 0.899 mm-1
F000: 728.0
;
_refine_diff_density_max 0.228
_refine_diff_density_min -0.150
_refine_diff_density_rms 0.042
_refine_ls_abs_structure_details 'Flack H D (1983), 1309 Friedel Pairs'
_refine_ls_abs_structure_Flack 0.01(17)
_refine_ls_extinction_coef 0.0019(4)
_refine_ls_extinction_expression Fc^*^=kFc[1+0.001xFc^2^\l^3^/sin(2\q)]^-1/4^
_refine_ls_extinction_method SHELXL
_refine_ls_goodness_of_fit_ref 1.075
_refine_ls_hydrogen_treatment constr
_refine_ls_matrix_type full
_refine_ls_number_parameters 204
_refine_ls_number_reflns 3183
_refine_ls_number_restraints 0
_refine_ls_restrained_S_all 1.075
_refine_ls_R_factor_all 0.0354
_refine_ls_R_factor_gt 0.0338
_refine_ls_shift/su_max 0.000
_refine_ls_shift/su_mean 0.000
_refine_ls_structure_factor_coef Fsqd
_refine_ls_weighting_details 'calc w=1/[\s^2^(Fo^2^)+(0.0645P)^2^+0.1574P] where P=(Fo^2^+2Fc^2^)/3'
_refine_ls_weighting_scheme calc
_refine_ls_wR_factor_gt 0.0963
_refine_ls_wR_factor_ref 0.0977
_reflns_number_gt 3014
_reflns_number_total 3183
_reflns_threshold_expression I>2\s(I)
_cod_data_source_file jo401170y_si_003.cif
_cod_data_source_block bent83
_cod_database_code 4028591

loop_
_symmetry_equiv_pos_as_xyz
'x, y, z'
'-x+1/2, -y, z+1/2'
'-x, y+1/2, -z+1/2'
'x+1/2, -y+1/2, -z'

loop_
_atom_site_label
_atom_site_type_symbol
_atom_site_fract_x
_atom_site_fract_y
_atom_site_fract_z
_atom_site_U_iso_or_equiv
_atom_site_adp_type
_atom_site_occupancy
_atom_site_symmetry_multiplicity
_atom_site_calc_flag
_atom_site_refinement_flags
O1 O 0.28087(18) 0.42315(11) 0.14390(3) 0.0358(2) Uani 1 1 d .
O2 O 0.39399(18) 0.16999(12) 0.10330(3) 0.0376(3) Uani 1 1 d .
O3 O 0.2784(2) 0.07059(12) 0.19365(3) 0.0400(3) Uani 1 1 d .
H3 H 0.3260 0.0207 0.1712 0.060 Uiso 1 1 calc R
O4 O 0.6024(2) 0.47394(13) 0.21274(4) 0.0453(3) Uani 1 1 d .
H4 H 0.6357 0.5089 0.2394 0.068 Uiso 1 1 calc R
O5 O -0.1048(2) 0.30981(14) 0.03493(4) 0.0460(3) Uani 1 1 d .
O6 O 0.2998(2) 0.53157(14) -0.07512(4) 0.0501(3) Uani 1 1 d .
N1 N 0.2008(2) 0.40231(15) 0.06065(4) 0.0362(3) Uani 1 1 d .
N2 N 0.0991(2) 0.42628(14) -0.01889(4) 0.0380(3) Uani 1 1 d .
H2B H 0.0049 0.4138 -0.0414 0.046 Uiso 1 1 calc R
C1 C 0.1484(3) 0.35497(17) 0.11009(5) 0.0357(3) Uani 1 1 d .
H1 H 0.0011 0.3786 0.1174 0.043 Uiso 1 1 calc R
C2 C 0.1859(2) 0.19956(18) 0.11910(5) 0.0354(3) Uani 1 1 d .
H2 H 0.0773 0.1350 0.1062 0.043 Uiso 1 1 calc R
C3 C 0.2090(3) 0.20043(17) 0.17463(5) 0.0358(3) Uani 1 1 d .
C4 C 0.0267(3) 0.24921(19) 0.20468(5) 0.0403(4) Uani 1 1 d .
H4A H -0.0711 0.1704 0.2094 0.048 Uiso 1 1 calc R
H4B H -0.0470 0.3257 0.1876 0.048 Uiso 1 1 calc R
C5 C 0.1035(3) 0.3026(2) 0.25424(5) 0.0456(4) Uani 1 1 d .
H5A H -0.0151 0.3396 0.2729 0.055 Uiso 1 1 calc R
H5B H 0.1640 0.2233 0.2725 0.055 Uiso 1 1 calc R
C6 C 0.2651(3) 0.41792(19) 0.24836(5) 0.0445(4) Uani 1 1 d .
H6A H 0.2023 0.4989 0.2314 0.053 Uiso 1 1 calc R
H6B H 0.3103 0.4503 0.2806 0.053 Uiso 1 1 calc R
C7 C 0.4524(3) 0.36697(17) 0.22005(5) 0.0373(3) Uani 1 1 d .
H7 H 0.5183 0.2882 0.2383 0.045 Uiso 1 1 calc R
C8 C 0.3823(3) 0.31161(16) 0.17131(5) 0.0336(3) Uani 1 1 d .
C9 C 0.5338(3) 0.24054(17) 0.13753(5) 0.0365(3) Uani 1 1 d .
H9A H 0.6231 0.3100 0.1210 0.044 Uiso 1 1 calc R
H9B H 0.6216 0.1720 0.1549 0.044 Uiso 1 1 calc R
C10 C 0.0536(3) 0.37393(17) 0.02595(5) 0.0373(3) Uani 1 1 d .
C11 C 0.2759(3) 0.49630(17) -0.03267(5) 0.0390(3) Uani 1 1 d .
C12 C 0.4206(3) 0.52590(18) 0.00573(5) 0.0393(4) Uani 1 1 d .
C13 C 0.3780(3) 0.47590(18) 0.05007(5) 0.0389(3) Uani 1 1 d .
H13 H 0.4748 0.4922 0.0752 0.047 Uiso 1 1 calc R
C14 C 0.6117(3) 0.6083(2) -0.00529(6) 0.0526(5) Uani 1 1 d .
H14A H 0.5733 0.7033 -0.0155 0.079 Uiso 1 1 calc R
H14B H 0.6887 0.5618 -0.0312 0.079 Uiso 1 1 calc R
H14C H 0.6983 0.6138 0.0236 0.079 Uiso 1 1 calc R

loop_
_atom_site_aniso_label
_atom_site_aniso_U_11
_atom_site_aniso_U_22
_atom_site_aniso_U_33
_atom_site_aniso_U_23
_atom_site_aniso_U_13
_atom_site_aniso_U_12
O1 0.0456(6) 0.0446(6) 0.0173(4) 0.0014(4) -0.0047(4) -0.0002(5)
O2 0.0454(6) 0.0504(6) 0.0168(5) -0.0048(4) -0.0021(4) -0.0003(5)
O3 0.0531(7) 0.0457(6) 0.0213(5) 0.0049(4) -0.0026(4) 0.0019(5)
O4 0.0546(7) 0.0569(7) 0.0244(5) -0.0040(5) -0.0057(5) -0.0081(6)
O5 0.0505(7) 0.0608(7) 0.0268(5) 0.0045(5) -0.0082(5) -0.0119(6)
O6 0.0624(8) 0.0650(7) 0.0228(5) 0.0095(5) 0.0023(5) 0.0022(6)
N1 0.0420(7) 0.0487(7) 0.0178(6) 0.0044(5) -0.0013(5) -0.0037(6)
N2 0.0473(8) 0.0484(7) 0.0183(5) 0.0007(5) -0.0043(5) 0.0027(6)
C1 0.0398(8) 0.0507(9) 0.0165(6) 0.0030(6) -0.0029(6) -0.0053(7)
C2 0.0401(8) 0.0481(8) 0.0180(6) 0.0006(6) -0.0026(6) -0.0028(7)
C3 0.0412(8) 0.0475(8) 0.0187(6) 0.0031(6) -0.0022(6) -0.0006(7)
C4 0.0409(8) 0.0573(9) 0.0226(7) 0.0057(6) 0.0004(6) -0.0003(7)
C5 0.0484(9) 0.0677(10) 0.0207(7) 0.0027(7) 0.0038(7) 0.0081(9)
C6 0.0555(10) 0.0591(10) 0.0190(6) -0.0063(7) 0.0005(7) 0.0079(9)
C7 0.0453(9) 0.0483(8) 0.0181(6) -0.0017(6) -0.0031(6) -0.0002(7)
C8 0.0397(8) 0.0448(8) 0.0164(6) 0.0013(5) -0.0025(6) 0.0019(7)
C9 0.0406(8) 0.0504(8) 0.0185(6) -0.0040(6) -0.0021(6) -0.0017(7)
C10 0.0461(9) 0.0435(8) 0.0225(7) 0.0007(6) -0.0045(6) 0.0009(7)
C11 0.0495(9) 0.0447(8) 0.0227(7) 0.0022(6) 0.0022(7) 0.0039(7)
C12 0.0448(9) 0.0474(8) 0.0256(7) 0.0038(6) 0.0003(6) 0.0010(7)
C13 0.0424(8) 0.0495(8) 0.0249(7) 0.0036(6) -0.0038(6) -0.0006(7)
C14 0.0506(10) 0.0706(12) 0.0365(8) 0.0127(8) 0.0009(8) -0.0105(9)

loop_
_atom_type_symbol
_atom_type_description
_atom_type_scat_dispersion_real
_atom_type_scat_dispersion_imag
_atom_type_scat_source
C C 0.0181 0.0091 'International Tables Vol C Tables 4.2.6.8 and 6.1.1.4'
H H 0.0000 0.0000 'International Tables Vol C Tables 4.2.6.8 and 6.1.1.4'
N N 0.0311 0.0180 'International Tables Vol C Tables 4.2.6.8 and 6.1.1.4'
O O 0.0492 0.0322 'International Tables Vol C Tables 4.2.6.8 and 6.1.1.4'

loop_
_geom_angle_atom_site_label_1
_geom_angle_atom_site_label_2
_geom_angle_atom_site_label_3
_geom_angle
_geom_angle_publ_flag
C1 O1 C8 106.34(11) y
C2 O2 C9 106.77(10) y
C3 O3 H3 109.5 ?
C7 O4 H4 109.5 ?
C13 N1 C10 121.75(12) y
C13 N1 C1 122.88(12) y
C10 N1 C1 115.29(13) y
C10 N2 C11 127.23(13) y
C10 N2 H2B 116.4 ?
C11 N2 H2B 116.4 ?
O1 C1 N1 109.39(12) y
O1 C1 C2 103.81(11) y
N1 C1 C2 114.28(13) y
O1 C1 H1 109.7 ?
N1 C1 H1 109.7 ?
C2 C1 H1 109.7 ?
O2 C2 C1 106.78(13) y
O2 C2 C3 102.30(12) y
C1 C2 C3 100.01(12) y
O2 C2 H2 115.3 ?
C1 C2 H2 115.3 ?
C3 C2 H2 115.3 ?
O3 C3 C4 108.00(12) y
O3 C3 C8 112.91(13) y
C4 C3 C8 112.81(13) y
O3 C3 C2 113.37(13) y
C4 C3 C2 118.24(13) y
C8 C3 C2 90.83(11) y
C3 C4 C5 109.78(14) y
C3 C4 H4A 109.7 ?
C5 C4 H4A 109.7 ?
C3 C4 H4B 109.7 ?
C5 C4 H4B 109.7 ?
H4A C4 H4B 108.2 ?
C6 C5 C4 111.21(13) y
C6 C5 H5A 109.4 ?
C4 C5 H5A 109.4 ?
C6 C5 H5B 109.4 ?
C4 C5 H5B 109.4 ?
H5A C5 H5B 108 ?
C7 C6 C5 111.82(14) y
C7 C6 H6A 109.3 ?
C5 C6 H6A 109.3 ?
C7 C6 H6B 109.3 ?
C5 C6 H6B 109.3 ?
H6A C6 H6B 107.9 ?
O4 C7 C8 108.98(12) y
O4 C7 C6 112.88(13) y
C8 C7 C6 109.35(14) y
O4 C7 H7 108.5 ?
C8 C7 H7 108.5 ?
C6 C7 H7 108.5 ?
O1 C8 C9 107.06(11) y
O1 C8 C7 110.17(12) y
C9 C8 C7 120.75(13) y
O1 C8 C3 101.68(12) y
C9 C8 C3 101.59(12) y
C7 C8 C3 113.65(12) y
O2 C9 C8 101.79(12) y
O2 C9 H9A 111.4 ?
C8 C9 H9A 111.4 ?
O2 C9 H9B 111.4 ?
C8 C9 H9B 111.4 ?
H9A C9 H9B 109.3 ?
O5 C10 N2 123.20(14) y
O5 C10 N1 122.40(13) y
N2 C10 N1 114.38(14) y
O6 C11 N2 120.00(15) y
O6 C11 C12 124.65(17) y
N2 C11 C12 115.33(13) y
C13 C12 C11 118.09(16) y
C13 C12 C14 122.75(15) y
C11 C12 C14 119.15(14) y
C12 C13 N1 123.05(15) y
C12 C13 H13 118.5 ?
N1 C13 H13 118.5 ?
C12 C14 H14A 109.5 ?
C12 C14 H14B 109.5 ?
H14A C14 H14B 109.5 ?
C12 C14 H14C 109.5 ?
H14A C14 H14C 109.5 ?
H14B C14 H14C 109.5 ?

loop_
_geom_bond_atom_site_label_1
_geom_bond_atom_site_label_2
_geom_bond_distance
_geom_bond_publ_flag
O1 C1 1.4265(18) y
O1 C8 1.4612(18) y
O2 C2 1.444(2) y
O2 C9 1.4733(18) y
O3 C3 1.417(2) y
O3 H3 0.84 ?
O4 C7 1.421(2) y
O4 H4 0.84 ?
O5 C10 1.219(2) y
O6 C11 1.2339(19) y
N1 C13 1.375(2) y
N1 C10 1.3805(19) y
N1 C1 1.4824(17) y
N2 C10 1.3715(19) y
N2 C11 1.378(2) y
N2 H2b 0.88 ?
C1 C2 1.519(2) y
C1 H1 1 ?
C2 C3 1.5469(17) y
C2 H2 1 ?
C3 C4 1.517(2) y
C3 C8 1.545(2) y
C4 C5 1.547(2) y
C4 H4a 0.99 ?
C4 H4b 0.99 ?
C5 C6 1.525(3) y
C5 H5a 0.99 ?
C5 H5b 0.99 ?
C6 C7 1.523(2) y
C6 H6a 0.99 ?
C6 H6b 0.99 ?
C7 C8 1.5198(19) y
C7 H7 1 ?
C8 C9 1.515(2) y
C9 H9a 0.99 ?
C9 H9b 0.99 ?
C11 C12 1.446(2) y
C12 C13 1.347(2) y
C12 C14 1.496(3) y
C13 H13 0.95 ?
C14 H14a 0.98 ?
C14 H14b 0.98 ?
C14 H14c 0.98 ?

loop_
_geom_hbond_atom_site_label_D
_geom_hbond_atom_site_label_H
_geom_hbond_atom_site_label_A
_geom_hbond_distance_DH
_geom_hbond_distance_HA
_geom_hbond_distance_DA
_geom_hbond_angle_DHA
_geom_hbond_site_symmetry_A
O4 H4 O3 0.84 2.02 2.8597(14) 173.5 3_655
N2 H2B O2 0.88 2.02 2.8423(16) 154.1 4_455

loop_
_geom_torsion_atom_site_label_1
_geom_torsion_atom_site_label_2
_geom_torsion_atom_site_label_3
_geom_torsion_atom_site_label_4
_geom_torsion
_geom_torsion_publ_flag
C8 O1 C1 N1 -123.95(13) y
C8 O1 C1 C2 -1.57(14) y
C13 N1 C1 O1 12.7(2) y
C10 N1 C1 O1 -164.00(13) y
C13 N1 C1 C2 -103.17(17) y
C10 N1 C1 C2 80.13(17) y
C9 O2 C2 C1 69.38(13) y
C9 O2 C2 C3 -35.20(15) y
O1 C1 C2 O2 -68.46(13) y
N1 C1 C2 O2 50.62(16) y
O1 C1 C2 C3 37.75(15) y
N1 C1 C2 C3 156.83(13) y
O2 C2 C3 O3 -60.82(17) y
C1 C2 C3 O3 -170.61(13) y
O2 C2 C3 C4 171.29(14) y
C1 C2 C3 C4 61.50(18) y
O2 C2 C3 C8 54.68(14) y
C1 C2 C3 C8 -55.12(14) y
O3 C3 C4 C5 73.72(17) y
C8 C3 C4 C5 -51.78(17) y
C2 C3 C4 C5 -155.89(15) y
C3 C4 C5 C6 55.70(19) y
C4 C5 C6 C7 -59.35(18) y
C5 C6 C7 O4 178.09(12) y
C5 C6 C7 C8 56.60(17) y
C1 O1 C8 C9 70.72(14) y
C1 O1 C8 C7 -156.24(13) y
C1 O1 C8 C3 -35.42(13) y
O4 C7 C8 O1 -63.22(17) y
C6 C7 C8 O1 60.60(16) y
O4 C7 C8 C9 62.39(18) y
C6 C7 C8 C9 -173.79(14) y
O4 C7 C8 C3 -176.57(13) y
C6 C7 C8 C3 -52.75(17) y
O3 C3 C8 O1 171.01(11) y
C4 C3 C8 O1 -66.19(14) y
C2 C3 C8 O1 55.11(12) y
O3 C3 C8 C9 60.63(14) y
C4 C3 C8 C9 -176.57(12) y
C2 C3 C8 C9 -55.27(13) y
O3 C3 C8 C7 -70.64(16) y
C4 C3 C8 C7 52.16(17) y
C2 C3 C8 C7 173.46(14) y
C2 O2 C9 C8 -1.40(15) y
O1 C8 C9 O2 -68.71(14) y
C7 C8 C9 O2 164.26(13) y
C3 C8 C9 O2 37.50(13) y
C11 N2 C10 O5 -178.05(16) y
C11 N2 C10 N1 3.2(2) y
C13 N1 C10 O5 -179.40(16) y
C1 N1 C10 O5 -2.7(2) y
C13 N1 C10 N2 -0.6(2) y
C1 N1 C10 N2 176.10(14) y
C10 N2 C11 O6 176.47(16) y
C10 N2 C11 C12 -5.0(2) y
O6 C11 C12 C13 -177.37(17) y
N2 C11 C12 C13 4.1(2) y
O6 C11 C12 C14 1.8(3) y
N2 C11 C12 C14 -176.76(16) y
C11 C12 C13 N1 -2.1(3) y
C14 C12 C13 N1 178.77(17) y
C10 N1 C13 C12 0.3(2) y
C1 N1 C13 C12 -176.16(16) y

loop_
_platon_squeeze_void_nr
_platon_squeeze_void_average_x
_platon_squeeze_void_average_y
_platon_squeeze_void_average_z
_platon_squeeze_void_volume
_platon_squeeze_void_count_electrons
_platon_squeeze_void_content
1 -0.002 0.728 0.129 87 22 'C H4 O '
2 -0.060 0.228 0.371 87 22 'C H4 O '
3 0.000 0.272 0.629 87 22 'C H4 O '
4 -0.059 0.772 0.871 87 22 'C H4 O '
